data_7020581
loop_
_publ_author_name
'Jones, Michael W.'
'Baldwin, Jack E.'
'Cowley, Andrew R.'
'Dilworth, Jonathan R.'
'Karpov, Alexei'
'Smiljanic, Nicolas'
'Thompson, Amber L.'
'Adlington, Robert M.'

_publ_section_title
;
 Synthesis of new bulky bis(pyrazolyl)methane carboxylate
 (heteroscorpionate) ligands and their complexes with iron, manganese and
 nickel.
;
_journal_issue 46
_journal_name_full 'Dalton transactions (Cambridge, England : 2003)'
_journal_page_first 14068
_journal_page_last 14086
_journal_paper_doi 10.1039/c2dt31859h
_journal_volume 41
_journal_year 2012
_chemical_formula_moiety 'C64 H46 N8 Ni1 O4'
_chemical_formula_sum 'C64 H46 N8 Ni O4'
_chemical_formula_weight 1049.83
_chemical_melting_point ?
_space_group_IT_number 14
_symmetry_cell_setting monoclinic
_symmetry_space_group_name_Hall '-P 2ybc'
_symmetry_space_group_name_H-M 'P 1 21/c 1'
_atom_sites_solution_hydrogens geom
_atom_sites_solution_primary direct
_audit_creation_date 09-06-24
_audit_creation_method CRYSTALS_ver_12.87
_cell_angle_alpha 90
_cell_angle_beta 96.2482(9)
_cell_angle_gamma 90
_cell_formula_units_Z 2
_cell_length_a 13.8042(2)
_cell_length_b 11.9718(2)
_cell_length_c 15.9231(3)
_cell_measurement_reflns_used 6194
_cell_measurement_temperature 150
_cell_measurement_theta_max 27
_cell_measurement_theta_min 5
_cell_volume 2615.84(8)
_computing_cell_refinement 'DENZO/SCALEPACK (Otwinowski & Minor, 1997)'
_computing_data_collection 'COLLECT (Nonius, 2001).'
_computing_data_reduction 'DENZO/SCALEPACK (Otwinowski & Minor, 1997)'
_computing_molecular_graphics 'CAMERON (Watkin et al., 1996)'
_computing_publication_material 'CRYSTALS (Betteridge et al., 2003)'
_computing_structure_refinement 'CRYSTALS (Betteridge et al., 2003)'
_computing_structure_solution 'SIR92 (Altomare et al., 1994)'
_diffrn_ambient_temperature 150
_diffrn_measured_fraction_theta_full 0.993
_diffrn_measured_fraction_theta_max 0.993
_diffrn_measurement_device 'Nonius KappaCCD'
_diffrn_measurement_device_type Area
_diffrn_measurement_method \w
_diffrn_radiation_monochromator graphite
_diffrn_radiation_type 'Mo K\a'
_diffrn_radiation_wavelength 0.71073
_diffrn_reflns_av_R_equivalents 0.070
_diffrn_reflns_limit_h_max 17
_diffrn_reflns_limit_h_min -17
_diffrn_reflns_limit_k_max 15
_diffrn_reflns_limit_k_min -15
_diffrn_reflns_limit_l_max 20
_diffrn_reflns_limit_l_min -20
_diffrn_reflns_number 45801
_diffrn_reflns_theta_full 27.485
_diffrn_reflns_theta_max 27.485
_diffrn_reflns_theta_min 5.151
_diffrn_standards_number 0
_exptl_absorpt_coefficient_mu 0.430
_exptl_absorpt_correction_T_max 0.97
_exptl_absorpt_correction_T_min 0.92
_exptl_absorpt_correction_type multi-scan
_exptl_absorpt_process_details 'DENZO/SCALEPACK (Otwinowski & Minor, 1997)'
_exptl_crystal_colour clear_pale_green
_exptl_crystal_density_diffrn 1.333
_exptl_crystal_density_meas ?
_exptl_crystal_density_method 'not measured'
_exptl_crystal_description block
_exptl_crystal_F_000 1092
_exptl_crystal_size_max 0.120
_exptl_crystal_size_mid 0.090
_exptl_crystal_size_min 0.060
_refine_diff_density_max 0.46
_refine_diff_density_min -0.49
_refine_ls_extinction_method None
_refine_ls_goodness_of_fit_ref 0.9422
_refine_ls_hydrogen_treatment none
_refine_ls_matrix_type full
_refine_ls_number_parameters 397
_refine_ls_number_reflns 5957
_refine_ls_number_restraints 108
_refine_ls_R_factor_all 0.0636
_refine_ls_R_factor_gt 0.0425
_refine_ls_shift/su_max 0.0040187
_refine_ls_structure_factor_coef Fsqd
_refine_ls_weighting_details
;
Method, part 1, Chebychev polynomial, (Watkin, 1994, Prince, 1982)
[weight] = 1.0/[A~0~*T~0~(x)+A~1~*T~1~(x) ... +A~n-1~]*T~n-1~(x)]
where A~i~ are the Chebychev coefficients listed below and x= Fcalc/Fmax
Method = Robust Weighting (Prince, 1982)
W = [weight] * [1-(deltaF/6*sigmaF)^2^]^2^
A~i~ are:
8.88 13.0 6.39 1.75
;
_refine_ls_weighting_scheme calc
_refine_ls_wR_factor_all 0.1154
_refine_ls_wR_factor_gt 0.0962
_refine_ls_wR_factor_ref 0.1154
_reflns_limit_h_max 17
_reflns_limit_h_min -17
_reflns_limit_k_max 15
_reflns_limit_k_min 0
_reflns_limit_l_max 20
_reflns_limit_l_min 0
_reflns_number_gt 4457
_reflns_number_total 5958
_reflns_threshold_expression I>2.0\s(I)
_oxford_diffrn_Wilson_B_factor 2.42
_oxford_diffrn_Wilson_scale 14.76
_oxford_refine_ls_r_factor_ref 0.0636
_oxford_refine_ls_scale 0.2549(2)
_oxford_reflns_number_all 5957
_oxford_reflns_threshold_expression_ref I>-3.0\s(I)
_oxford_structure_analysis_title 6136
_cod_data_source_file c2dt31859h.txt
_cod_data_source_block 20
_cod_depositor_comments
;
The following automatic conversions were performed:

'_chemical_melting_point' value 'not measured' was changed to '?' -
the value is undefined or not given.

'_symmetry_cell_setting' value
'Monoclinic' changed to 'monoclinic' according to
/home/saulius/struct/CIF-dictionaries/cif_core.dic dictionary named
'cif_core.dic' version 2.4.2 from 2011-04-26.

Automatic conversion script
Id: cif_fix_values 1891 2012-01-12 08:04:46Z andrius 

The following automatic conversions were performed:

'_exptl_crystal_density_meas' value 'not measured' was changed to '?'
- the value is perceived as not measured.

Automatic conversion script
Id: cif_fix_values 3008 2015-01-20 13:52:24Z robertas 
;
_cod_original_sg_symbol_H-M 'P 1 21/c 1 '
_cod_original_formula_sum 'C64 H46 N8 Ni1 O4'
_cod_database_code 7020581

loop_
_symmetry_equiv_pos_as_xyz
x,y,z
-x,-y,-z
-x,y+1/2,-z+1/2
x,-y+1/2,z+1/2

loop_
_atom_site_label
_atom_site_type_symbol
_atom_site_fract_x
_atom_site_fract_y
_atom_site_fract_z
_atom_site_U_iso_or_equiv
_atom_site_occupancy
_atom_site_adp_type
_atom_site_refinement_flags_posn
_atom_site_refinement_flags_occupancy
_atom_site_disorder_assembly
_atom_site_disorder_group
Ni1 Ni 0.0000 0.5000 0.5000 0.0236 1.0000 Uani S . . .
O2 O -0.11298(10) 0.45447(13) 0.56089(9) 0.0270 1.0000 Uani . . . .
C3 C -0.19058(14) 0.51165(18) 0.55852(13) 0.0273 1.0000 Uani . . . .
O4 O -0.25987(12) 0.49510(15) 0.59907(11) 0.0397 1.0000 Uani . . . .
C5 C -0.19512(14) 0.61423(18) 0.49903(12) 0.0258 1.0000 Uani . . . .
N6 N -0.18605(12) 0.58046(15) 0.41241(11) 0.0252 1.0000 Uani . . . .
N7 N -0.10438(12) 0.52710(14) 0.39173(11) 0.0253 1.0000 Uani . . . .
C8 C -0.12696(15) 0.49304(19) 0.31131(13) 0.0278 1.0000 Uani . . . .
C9 C -0.22348(16) 0.5225(2) 0.28254(14) 0.0355 1.0000 Uani . . . .
C10 C -0.25955(15) 0.5781(2) 0.34778(14) 0.0312 1.0000 Uani . . . .
C17 C -0.05914(16) 0.43203(19) 0.26204(13) 0.0293 1.0000 Uani . . . .
C18 C 0.04002(17) 0.4544(2) 0.27023(14) 0.0329 1.0000 Uani . . . .
C19 C 0.10201(18) 0.3940(2) 0.22453(15) 0.0397 1.0000 Uani . . . .
C20 C 0.0649(2) 0.3114(2) 0.16949(16) 0.0443 1.0000 Uani . . . .
C21 C -0.0338(2) 0.2901(2) 0.15876(17) 0.0467 1.0000 Uani . . . .
C22 C -0.09598(18) 0.3508(2) 0.20411(15) 0.0384 1.0000 Uani . . . .
N23 N -0.12215(12) 0.69611(14) 0.52969(11) 0.0247 1.0000 Uani . . . .
N24 N -0.02497(12) 0.67070(14) 0.53470(11) 0.0253 1.0000 Uani . . . .
C25 C 0.02088(15) 0.76279(18) 0.56763(13) 0.0280 1.0000 Uani . . . .
C26 C -0.04762(15) 0.84523(19) 0.58346(14) 0.0319 1.0000 Uani . . . .
C27 C -0.13772(15) 0.80044(18) 0.56032(13) 0.0286 1.0000 Uani . . . .
C28 C -0.23603(15) 0.84578(19) 0.56817(13) 0.0302 1.0000 Uani . . . .
C29 C -0.26116(18) 0.9519(2) 0.53781(16) 0.0377 1.0000 Uani . . . .
C30 C -0.35249(19) 0.9953(2) 0.54821(18) 0.0457 1.0000 Uani . . . .
C31 C -0.41853(18) 0.9336(2) 0.58854(18) 0.0468 1.0000 Uani . . . .
C32 C -0.39348(18) 0.8288(2) 0.61928(17) 0.0431 1.0000 Uani . . . .
C33 C -0.30245(16) 0.7845(2) 0.60974(15) 0.0348 1.0000 Uani . . . .
C34 C 0.12746(15) 0.77498(18) 0.59118(14) 0.0299 1.0000 Uani . . . .
C35 C 0.15665(17) 0.8316(2) 0.66609(15) 0.0373 1.0000 Uani . . . .
C36 C 0.25451(18) 0.8470(3) 0.69395(17) 0.0461 1.0000 Uani . . . .
C37 C 0.32493(17) 0.8051(2) 0.64678(17) 0.0445 1.0000 Uani . . . .
C38 C 0.29696(17) 0.7501(2) 0.57196(17) 0.0405 1.0000 Uani . . . .
C39 C 0.19898(16) 0.7357(2) 0.54317(15) 0.0348 1.0000 Uani . . . .
C110 C -0.3557(4) 0.6353(8) 0.35421(14) 0.0359 0.59(3) Uani D P 1 1
C120 C -0.4362(6) 0.5740(10) 0.3694(9) 0.0655 0.59(3) Uani D P 1 1
C130 C -0.5258(5) 0.6273(13) 0.3724(8) 0.0765 0.59(3) Uani D P 1 1
C140 C -0.5349(5) 0.7389(12) 0.3596(8) 0.0682 0.59(3) Uani D P 1 1
C150 C -0.4558(6) 0.7998(8) 0.3440(9) 0.0716 0.59(3) Uani D P 1 1
C160 C -0.3654(5) 0.7493(7) 0.3403(8) 0.0565 0.59(3) Uani D P 1 1
C111 C -0.3578(6) 0.6170(12) 0.35421(14) 0.0359 0.41(3) Uani D P 1 2
C121 C -0.4343(7) 0.5421(11) 0.3486(8) 0.0413 0.41(3) Uani D P 1 2
C131 C -0.5287(6) 0.5802(15) 0.3556(7) 0.0553 0.41(3) Uani D P 1 2
C141 C -0.5464(7) 0.6894(16) 0.3680(10) 0.0571 0.41(3) Uani D P 1 2
C151 C -0.4710(9) 0.7641(14) 0.3726(10) 0.0621 0.41(3) Uani D P 1 2
C161 C -0.3759(7) 0.7287(12) 0.3677(10) 0.0485 0.41(3) Uani D P 1 2
H51 H -0.2598 0.6489 0.5002 0.0307 1.0000 Uiso R . . .
H91 H -0.2570 0.5070 0.2267 0.0428 1.0000 Uiso R . . .
H181 H 0.0654 0.5127 0.3082 0.0402 1.0000 Uiso R . . .
H191 H 0.1714 0.4100 0.2307 0.0485 1.0000 Uiso R . . .
H201 H 0.1078 0.2682 0.1389 0.0538 1.0000 Uiso R . . .
H211 H -0.0601 0.2338 0.1199 0.0560 1.0000 Uiso R . . .
H221 H -0.1643 0.3362 0.1969 0.0475 1.0000 Uiso R . . .
H261 H -0.0347 0.9181 0.6059 0.0376 1.0000 Uiso R . . .
H291 H -0.2145 0.9953 0.5108 0.0468 1.0000 Uiso R . . .
H301 H -0.3697 1.0682 0.5288 0.0534 1.0000 Uiso R . . .
H311 H -0.4821 0.9638 0.5928 0.0545 1.0000 Uiso R . . .
H321 H -0.4394 0.7867 0.6491 0.0512 1.0000 Uiso R . . .
H331 H -0.2843 0.7126 0.6315 0.0427 1.0000 Uiso R . . .
H351 H 0.1078 0.8604 0.6998 0.0455 1.0000 Uiso R . . .
H361 H 0.2737 0.8858 0.7454 0.0564 1.0000 Uiso R . . .
H371 H 0.3928 0.8142 0.6661 0.0531 1.0000 Uiso R . . .
H381 H 0.3460 0.7218 0.5397 0.0481 1.0000 Uiso R . . .
H391 H 0.1793 0.6976 0.4899 0.0433 1.0000 Uiso R . . .
H1201 H -0.4307 0.4952 0.3763 0.0694 0.59(3) Uiso R P 1 1
H1301 H -0.5806 0.5867 0.3868 0.0836 0.59(3) Uiso R P 1 1
H1401 H -0.5972 0.7748 0.3591 0.0814 0.59(3) Uiso R P 1 1
H1501 H -0.4623 0.8775 0.3353 0.0814 0.59(3) Uiso R P 1 1
H1601 H -0.3108 0.7915 0.3280 0.0672 0.59(3) Uiso R P 1 1
H1211 H -0.4230 0.4656 0.3366 0.0511 0.41(3) Uiso R P 1 2
H1311 H -0.5802 0.5293 0.3523 0.0552 0.41(3) Uiso R P 1 2
H1411 H -0.6111 0.7133 0.3730 0.0612 0.41(3) Uiso R P 1 2
H1511 H -0.4840 0.8397 0.3822 0.0682 0.41(3) Uiso R P 1 2
H1611 H -0.3249 0.7802 0.3748 0.0563 0.41(3) Uiso R P 1 2

loop_
_atom_site_aniso_label
_atom_site_aniso_U_11
_atom_site_aniso_U_22
_atom_site_aniso_U_33
_atom_site_aniso_U_23
_atom_site_aniso_U_13
_atom_site_aniso_U_12
Ni1 0.02180(17) 0.02453(18) 0.02480(17) 0.00010(15) 0.00357(12) 0.00104(15)
O2 0.0267(7) 0.0266(7) 0.0284(7) 0.0011(6) 0.0060(6) 0.0008(6)
C3 0.0225(9) 0.0305(11) 0.0294(9) -0.0036(8) 0.0054(7) -0.0020(8)
O4 0.0319(8) 0.0426(9) 0.0471(9) 0.0107(8) 0.0154(7) 0.0020(8)
C5 0.0217(9) 0.0285(10) 0.0279(10) -0.0032(8) 0.0051(7) 0.0001(8)
N6 0.0216(8) 0.0272(8) 0.0268(8) -0.0006(7) 0.0020(6) 0.0018(7)
N7 0.0229(8) 0.0274(9) 0.0260(8) 0.0005(6) 0.0043(6) 0.0017(6)
C8 0.0271(9) 0.0296(10) 0.0267(9) 0.0006(9) 0.0034(7) -0.0016(9)
C9 0.0314(11) 0.0451(14) 0.0290(10) -0.0021(9) -0.0010(8) 0.0025(9)
C10 0.0255(10) 0.0370(12) 0.0307(10) 0.0005(9) 0.0014(8) -0.0002(9)
C17 0.0321(11) 0.0322(11) 0.0237(9) 0.0000(8) 0.0037(8) 0.0015(9)
C18 0.0359(11) 0.0343(11) 0.0289(10) -0.0025(9) 0.0053(9) 0.0024(9)
C19 0.0365(12) 0.0464(14) 0.0370(12) -0.0049(11) 0.0074(10) 0.0047(11)
C20 0.0505(15) 0.0437(14) 0.0403(13) -0.0089(11) 0.0127(11) 0.0080(12)
C21 0.0551(16) 0.0446(14) 0.0410(13) -0.0138(11) 0.0072(11) -0.0036(12)
C22 0.0403(12) 0.0415(13) 0.0338(11) -0.0063(10) 0.0057(9) -0.0030(10)
N23 0.0196(8) 0.0251(8) 0.0297(8) -0.0014(7) 0.0033(6) 0.0024(6)
N24 0.0218(8) 0.0253(8) 0.0293(8) 0.0003(7) 0.0046(6) 0.0015(7)
C25 0.0260(10) 0.0298(10) 0.0282(10) -0.0017(8) 0.0033(8) -0.0007(8)
C26 0.0291(10) 0.0283(11) 0.0384(12) -0.0051(9) 0.0044(9) 0.0005(8)
C27 0.0271(10) 0.0273(10) 0.0315(10) -0.0008(8) 0.0045(8) 0.0026(8)
C28 0.0275(10) 0.0311(11) 0.0314(10) -0.0039(8) 0.0012(8) 0.0046(8)
C29 0.0354(12) 0.0329(12) 0.0443(13) -0.0011(10) 0.0022(10) 0.0054(10)
C30 0.0394(12) 0.0383(13) 0.0581(15) 0.0008(12) -0.0005(11) 0.0167(12)
C31 0.0296(12) 0.0505(16) 0.0601(16) -0.0071(13) 0.0036(11) 0.0121(11)
C32 0.0306(12) 0.0467(14) 0.0534(15) -0.0033(12) 0.0105(11) 0.0038(11)
C33 0.0296(11) 0.0342(12) 0.0412(12) -0.0019(10) 0.0072(9) 0.0052(9)
C34 0.0262(10) 0.0281(10) 0.0354(11) 0.0017(9) 0.0035(8) -0.0012(8)
C35 0.0305(11) 0.0447(13) 0.0364(12) -0.0064(10) 0.0028(9) -0.0009(10)
C36 0.0333(12) 0.0594(17) 0.0441(14) -0.0115(12) -0.0024(10) -0.0052(12)
C37 0.0250(11) 0.0534(15) 0.0541(15) -0.0020(12) -0.0013(10) -0.0025(11)
C38 0.0283(11) 0.0441(14) 0.0500(14) -0.0026(11) 0.0084(10) 0.0006(10)
C39 0.0282(11) 0.0338(12) 0.0428(12) -0.0040(10) 0.0056(9) -0.0017(9)
C110 0.0270(11) 0.049(3) 0.0305(11) -0.0044(11) -0.0019(9) 0.0061(14)
C120 0.037(3) 0.069(5) 0.093(7) 0.004(5) 0.019(4) 0.000(3)
C130 0.030(3) 0.098(8) 0.104(7) -0.016(6) 0.014(4) 0.001(4)
C140 0.037(4) 0.091(7) 0.074(5) -0.027(5) -0.004(3) 0.023(4)
C150 0.068(4) 0.064(4) 0.084(6) -0.005(4) 0.011(4) 0.034(3)
C160 0.051(3) 0.053(4) 0.068(5) -0.003(3) 0.020(3) 0.020(3)
C111 0.0270(11) 0.049(3) 0.0305(11) -0.0044(11) -0.0019(9) 0.0061(14)
C121 0.017(3) 0.064(5) 0.042(4) 0.005(4) 0.000(3) 0.007(3)
C131 0.028(4) 0.089(8) 0.048(5) -0.004(5) 0.003(3) 0.003(4)
C141 0.029(4) 0.088(10) 0.052(5) -0.019(7) -0.003(4) 0.023(5)
C151 0.048(5) 0.070(7) 0.067(7) -0.014(5) 0.001(5) 0.030(5)
C161 0.035(4) 0.059(6) 0.049(6) -0.010(5) -0.006(4) 0.011(4)

loop_
_atom_type_symbol
_atom_type_scat_dispersion_real
_atom_type_scat_dispersion_imag
_atom_type_scat_Cromer_Mann_a1
_atom_type_scat_Cromer_Mann_b1
_atom_type_scat_Cromer_Mann_a2
_atom_type_scat_Cromer_Mann_b2
_atom_type_scat_Cromer_Mann_a3
_atom_type_scat_Cromer_Mann_b3
_atom_type_scat_Cromer_Mann_a4
_atom_type_scat_Cromer_Mann_b4
_atom_type_scat_Cromer_Mann_c
_atom_type_scat_source
C 0.0033 0.0016 2.3100 20.8439 1.0200 10.2075 1.5886 0.5687 0.8650 51.6512 0.2156 'International Tables Vol C 4.2.6.8 and 6.1.1.4'
H 0.0000 0.0000 0.4930 10.5109 0.3229 26.1257 0.1402 3.1424 0.0408 57.7998 0.0030 'International Tables Vol C 4.2.6.8 and 6.1.1.4'
N 0.0061 0.0033 12.2126 0.0057 3.1322 9.8933 2.0125 28.9975 1.1663 0.5826 -11.5290 'International Tables Vol C 4.2.6.8 and 6.1.1.4'
Ni 0.3393 1.1124 12.8376 3.8785 7.2920 0.2565 4.4438 12.1763 2.3800 66.3421 1.0341 'International Tables Vol C 4.2.6.8 and 6.1.1.4'
O 0.0106 0.0060 3.0485 13.2771 2.2868 5.7011 1.5463 0.3239 0.8670 32.9089 0.2508 'International Tables Vol C 4.2.6.8 and 6.1.1.4'

loop_
_geom_angle_atom_site_label_1
_geom_angle_site_symmetry_1
_geom_angle_atom_site_label_2
_geom_angle_atom_site_label_3
_geom_angle_site_symmetry_3
_geom_angle
_geom_angle_publ_flag
N24 2_566 Ni1 N7 2_566 87.17(6) yes
N24 2_566 Ni1 O2 2_566 88.81(6) yes
N7 2_566 Ni1 O2 2_566 86.55(6) yes
N24 2_566 Ni1 O2 . 91.19(6) yes
N7 2_566 Ni1 O2 . 93.45(6) yes
O2 2_566 Ni1 O2 . 179.994 yes
N24 2_566 Ni1 N7 . 92.83(6) yes
N7 2_566 Ni1 N7 . 179.995 yes
O2 2_566 Ni1 N7 . 93.45(6) yes
O2 . Ni1 N7 . 86.55(6) yes
N24 2_566 Ni1 N24 . 179.995 yes
N7 2_566 Ni1 N24 . 92.83(6) yes
O2 2_566 Ni1 N24 . 91.19(6) yes
O2 . Ni1 N24 . 88.81(6) yes
N7 . Ni1 N24 . 87.17(6) yes
Ni1 . O2 C3 . 122.63(13) yes
O2 . C3 O4 . 127.0(2) yes
O2 . C3 C5 . 115.10(17) yes
O4 . C3 C5 . 117.91(19) yes
C3 . C5 N6 . 110.95(16) yes
C3 . C5 N23 . 110.46(16) yes
N6 . C5 N23 . 112.22(16) yes
C3 . C5 H51 . 107.4 no
N6 . C5 H51 . 107.8 no
N23 . C5 H51 . 107.8 no
C5 . N6 N7 . 121.08(16) yes
C5 . N6 C10 . 125.92(17) yes
N7 . N6 C10 . 111.95(16) yes
N6 . N7 Ni1 . 112.09(12) yes
N6 . N7 C8 . 105.00(16) yes
Ni1 . N7 C8 . 141.50(14) yes
N7 . C8 C9 . 110.30(18) yes
N7 . C8 C17 . 124.02(18) yes
C9 . C8 C17 . 125.68(19) yes
C8 . C9 C10 . 106.50(19) yes
C8 . C9 H91 . 126.1 no
C10 . C9 H91 . 127.4 no
C9 . C10 N6 . 106.23(18) yes
C9 . C10 C110 . 131.8(2) yes
N6 . C10 C110 . 121.8(2) yes
C9 . C10 N6 . 106.23(18) yes
C9 . C10 C111 . 129.0(3) yes
N6 . C10 C111 . 124.4(2) yes
C8 . C17 C18 . 122.0(2) yes
C8 . C17 C22 . 119.2(2) yes
C18 . C17 C22 . 118.7(2) yes
C17 . C18 C19 . 120.6(2) yes
C17 . C18 H181 . 119.1 no
C19 . C18 H181 . 120.2 no
C18 . C19 C20 . 120.0(2) yes
C18 . C19 H191 . 120.1 no
C20 . C19 H191 . 119.9 no
C19 . C20 C21 . 120.2(2) yes
C19 . C20 H201 . 120.1 no
C21 . C20 H201 . 119.6 no
C20 . C21 C22 . 119.9(2) yes
C20 . C21 H211 . 120.6 no
C22 . C21 H211 . 119.5 no
C17 . C22 C21 . 120.5(2) yes
C17 . C22 H221 . 119.4 no
C21 . C22 H221 . 120.1 no
C5 . N23 N24 . 120.61(16) yes
C5 . N23 C27 . 127.38(17) yes
N24 . N23 C27 . 111.92(16) yes
N23 . N24 Ni1 . 112.26(12) yes
N23 . N24 C25 . 104.85(16) yes
Ni1 . N24 C25 . 142.54(14) yes
N24 . C25 C26 . 110.28(18) yes
N24 . C25 C34 . 126.05(19) yes
C26 . C25 C34 . 123.49(19) yes
C25 . C26 C27 . 106.60(19) yes
C25 . C26 H261 . 127.4 no
C27 . C26 H261 . 126.0 no
C26 . C27 N23 . 106.31(18) yes
C26 . C27 C28 . 130.5(2) yes
N23 . C27 C28 . 123.16(19) yes
C27 . C28 C29 . 120.2(2) yes
C27 . C28 C33 . 120.2(2) yes
C29 . C28 C33 . 119.6(2) yes
C28 . C29 C30 . 119.7(2) yes
C28 . C29 H291 . 119.7 no
C30 . C29 H291 . 120.6 no
C29 . C30 C31 . 120.4(2) yes
C29 . C30 H301 . 120.2 no
C31 . C30 H301 . 119.3 no
C30 . C31 C32 . 119.9(2) yes
C30 . C31 H311 . 119.1 no
C32 . C31 H311 . 121.0 no
C31 . C32 C33 . 120.3(2) yes
C31 . C32 H321 . 119.6 no
C33 . C32 H321 . 120.1 no
C28 . C33 C32 . 120.0(2) yes
C28 . C33 H331 . 119.2 no
C32 . C33 H331 . 120.7 no
C25 . C34 C35 . 116.77(19) yes
C25 . C34 C39 . 124.7(2) yes
C35 . C34 C39 . 118.5(2) yes
C34 . C35 C36 . 121.3(2) yes
C34 . C35 H351 . 119.5 no
C36 . C35 H351 . 119.2 no
C35 . C36 C37 . 119.7(2) yes
C35 . C36 H361 . 120.6 no
C37 . C36 H361 . 119.7 no
C36 . C37 C38 . 119.6(2) yes
C36 . C37 H371 . 120.2 no
C38 . C37 H371 . 120.1 no
C37 . C38 C39 . 121.0(2) yes
C37 . C38 H381 . 119.1 no
C39 . C38 H381 . 119.9 no
C34 . C39 C38 . 119.9(2) yes
C34 . C39 H391 . 119.2 no
C38 . C39 H391 . 120.9 no
C10 . C110 C120 . 120.2(5) yes
C10 . C110 C160 . 120.4(5) yes
C120 . C110 C160 . 119.25(9) yes
C110 . C120 C130 . 119.76(9) yes
C110 . C120 H1201 . 119.7 no
C130 . C120 H1201 . 120.6 no
C120 . C130 C140 . 120.90(9) yes
C120 . C130 H1301 . 120.4 no
C140 . C130 H1301 . 118.6 no
C130 . C140 C150 . 119.58(9) yes
C130 . C140 H1401 . 120.7 no
C150 . C140 H1401 . 119.7 no
C140 . C150 C160 . 121.05(9) yes
C140 . C150 H1501 . 119.4 no
C160 . C150 H1501 . 119.5 no
C150 . C160 C110 . 119.44(9) yes
C150 . C160 H1601 . 121.0 no
C110 . C160 H1601 . 119.6 no
C10 . C111 C121 . 120.2(7) yes
C10 . C111 C161 . 120.6(7) yes
C121 . C111 C161 . 119.25(9) yes
C111 . C121 C131 . 119.77(9) yes
C111 . C121 H1211 . 119.8 no
C131 . C121 H1211 . 120.4 no
C121 . C131 C141 . 120.89(9) yes
C121 . C131 H1311 . 119.5 no
C141 . C131 H1311 . 119.6 no
C131 . C141 C151 . 119.58(9) yes
C131 . C141 H1411 . 119.4 no
C151 . C141 H1411 . 121.0 no
C141 . C151 C161 . 121.03(9) yes
C141 . C151 H1511 . 118.9 no
C161 . C151 H1511 . 120.0 no
C151 . C161 C111 . 119.42(9) yes
C151 . C161 H1611 . 119.8 no
C111 . C161 H1611 . 120.7 no

loop_
_geom_bond_atom_site_label_1
_geom_bond_atom_site_label_2
_geom_bond_site_symmetry_2
_geom_bond_distance
_geom_bond_publ_flag
Ni1 N24 2_566 2.1545(17) yes
Ni1 N7 2_566 2.1478(17) yes
Ni1 O2 2_566 1.9996(14) yes
Ni1 O2 . 1.9996(14) yes
Ni1 N7 . 2.1478(17) yes
Ni1 N24 . 2.1545(17) yes
O2 C3 . 1.268(3) yes
C3 O4 . 1.227(3) yes
C3 C5 . 1.548(3) yes
C5 N6 . 1.456(2) yes
C5 N23 . 1.451(3) yes
C5 H51 . 0.986 no
N6 N7 . 1.367(2) yes
N6 C10 . 1.365(3) yes
N7 C8 . 1.348(3) yes
C8 C9 . 1.406(3) yes
C8 C17 . 1.478(3) yes
C9 C10 . 1.373(3) yes
C9 H91 . 0.974 no
C10 C110 . 1.507(6) yes
C10 C111 . 1.448(8) yes
C17 C18 . 1.387(3) yes
C17 C22 . 1.398(3) yes
C18 C19 . 1.386(3) yes
C18 H181 . 0.964 no
C19 C20 . 1.382(4) yes
C19 H191 . 0.971 no
C20 C21 . 1.379(4) yes
C20 H201 . 0.958 no
C21 C22 . 1.386(3) yes
C21 H211 . 0.959 no
C22 H221 . 0.954 no
N23 N24 . 1.369(2) yes
N23 C27 . 1.366(3) yes
N24 C25 . 1.349(3) yes
C25 C26 . 1.408(3) yes
C25 C34 . 1.485(3) yes
C26 C27 . 1.368(3) yes
C26 H261 . 0.952 no
C27 C28 . 1.480(3) yes
C28 C29 . 1.389(3) yes
C28 C33 . 1.396(3) yes
C29 C30 . 1.390(3) yes
C29 H291 . 0.965 no
C30 C31 . 1.385(4) yes
C30 H301 . 0.948 no
C31 C32 . 1.377(4) yes
C31 H311 . 0.959 no
C32 C33 . 1.387(3) yes
C32 H321 . 0.973 no
C33 H331 . 0.952 no
C34 C35 . 1.393(3) yes
C34 C39 . 1.394(3) yes
C35 C36 . 1.388(3) yes
C35 H351 . 0.970 no
C36 C37 . 1.385(4) yes
C36 H361 . 0.955 no
C37 C38 . 1.379(4) yes
C37 H371 . 0.960 no
C38 C39 . 1.391(3) yes
C38 H381 . 0.955 no
C39 H391 . 0.975 no
C110 C120 . 1.374(6) yes
C110 C160 . 1.386(6) yes
C120 C130 . 1.398(6) yes
C120 H1201 . 0.951 no
C130 C140 . 1.354(6) yes
C130 H1301 . 0.949 no
C140 C150 . 1.358(6) yes
C140 H1401 . 0.961 no
C150 C160 . 1.394(6) yes
C150 H1501 . 0.943 no
C160 H1601 . 0.946 no
C111 C121 . 1.381(7) yes
C111 C161 . 1.382(7) yes
C121 C131 . 1.397(7) yes
C121 H1211 . 0.952 no
C131 C141 . 1.348(7) yes
C131 H1311 . 0.933 no
C141 C151 . 1.367(7) yes
C141 H1411 . 0.949 no
C151 C161 . 1.390(7) yes
C151 H1511 . 0.938 no
C161 H1611 . 0.933 no

loop_
_geom_hbond_atom_site_label_D
_geom_hbond_atom_site_label_H
_geom_hbond_atom_site_label_A
_geom_hbond_site_symmetry_A
_geom_hbond_angle_DHA
_geom_hbond_distance_DH
_geom_hbond_distance_HA
_geom_hbond_distance_DA
_geom_hbond_publ_flag
C5 H51 C33 . 125 0.99 2.50 3.166(7) yes
C18 H181 O2 2_566 142 0.96 2.15 2.974(7) yes
C21 H211 O2 4_554 161 0.96 2.52 3.439(7) yes
C39 H391 O2 2_566 142 0.97 2.16 2.985(7) yes
C130 H1301 O4 2_466 168 0.95 2.44 3.377(7) yes
C131 H1301 O4 2_466 141 0.92 2.44 3.211(7) yes
C131 H1311 O4 2_466 140 0.93 2.44 3.211(7) yes
